data_7106567
loop_
_publ_author_name
'Arief C. Wibowo'
'Mark D. Smith'
'Hans-Conrad zur Loye'

_publ_section_title
;
 New kagome lattice coordination polymer based on bismuth and
 pyridine-2,5-dicarboxylate: structure and photoluminescent properties
;
_journal_name_full Chem.Commun.
_journal_page_first 7371
_journal_paper_doi 10.1039/c1cc11720c
_journal_volume 47
_journal_year 2011
_chemical_formula_moiety 'C14 H6 Bi N2 O8, H3 O, 0.83(H2 O)'
_chemical_formula_sum 'C14 H10.66 Bi N2 O9.83'
_chemical_formula_weight 573.21
_chemical_name_systematic
;
?
;
_space_group_IT_number 167
_symmetry_cell_setting trigonal
_symmetry_space_group_name_Hall '-R 3 2"c'
_symmetry_space_group_name_H-M 'R -3 c :H'
_atom_sites_solution_hydrogens geom
_atom_sites_solution_primary direct
_atom_sites_solution_secondary difmap
_audit_creation_method SHELXL-97
_cell_angle_alpha 90.00
_cell_angle_beta 90.00
_cell_angle_gamma 120.00
_cell_formula_units_Z 18
_cell_length_a 16.7164(3)
_cell_length_b 16.7164(3)
_cell_length_c 51.487(2)
_cell_measurement_reflns_used 6918
_cell_measurement_temperature 295(2)
_cell_measurement_theta_max 25.294
_cell_measurement_theta_min 2.374
_cell_volume 12459.9(6)
_computing_cell_refinement 'SAINT-Plus Version 6.45 (Bruker, 2001)'
_computing_data_collection 'SMART Version 5.625 (Bruker, 2001)'
_computing_data_reduction 'SAINT-Plus Version 6.45 (Bruker, 2001)'
_computing_molecular_graphics various
_computing_publication_material 'SHELXTL Version 6.14 (Bruker, 2000)'
_computing_structure_refinement 'SHELXL-97 (Sheldrick, 1997)'
_computing_structure_solution 'SHELXS-97 (Sheldrick, 1990)'
_diffrn_ambient_temperature 295(2)
_diffrn_measured_fraction_theta_full 1.000
_diffrn_measured_fraction_theta_max 1.000
_diffrn_measurement_device_type 'Bruker SMART APEX CCD diffractometer'
_diffrn_measurement_method 'omega scans'
_diffrn_radiation_monochromator graphite
_diffrn_radiation_source 'fine-focus sealed tube'
_diffrn_radiation_type MoK\a
_diffrn_radiation_wavelength 0.71073
_diffrn_reflns_av_R_equivalents 0.0541
_diffrn_reflns_av_sigmaI/netI 0.0165
_diffrn_reflns_limit_h_max 19
_diffrn_reflns_limit_h_min -19
_diffrn_reflns_limit_k_max 19
_diffrn_reflns_limit_k_min -19
_diffrn_reflns_limit_l_max 61
_diffrn_reflns_limit_l_min -61
_diffrn_reflns_number 59233
_diffrn_reflns_theta_full 25.02
_diffrn_reflns_theta_max 25.02
_diffrn_reflns_theta_min 1.61
_exptl_absorpt_coefficient_mu 6.404
_exptl_absorpt_correction_T_max 1.0000
_exptl_absorpt_correction_T_min 0.5022
_exptl_absorpt_correction_type multi-scan
_exptl_absorpt_process_details 'SADABS Version 2.05 (Bruker, 2001)'
_exptl_crystal_colour colorless
_exptl_crystal_density_diffrn 1.375
_exptl_crystal_density_method 'not measured'
_exptl_crystal_description 'hexagonal plate'
_exptl_crystal_F_000 4866
_exptl_crystal_size_max 0.22
_exptl_crystal_size_mid 0.20
_exptl_crystal_size_min 0.06
_refine_diff_density_max 1.184
_refine_diff_density_min -0.781
_refine_diff_density_rms 0.190
_refine_ls_extinction_method none
_refine_ls_goodness_of_fit_ref 1.134
_refine_ls_hydrogen_treatment constr
_refine_ls_matrix_type full
_refine_ls_number_parameters 126
_refine_ls_number_reflns 2458
_refine_ls_number_restraints 0
_refine_ls_restrained_S_all 1.134
_refine_ls_R_factor_all 0.0459
_refine_ls_R_factor_gt 0.0382
_refine_ls_shift/su_max 0.000
_refine_ls_shift/su_mean 0.000
_refine_ls_structure_factor_coef Fsqd
_refine_ls_weighting_details 'calc w=1/[\s^2^(Fo^2^)+(0.0889P)^2^+15.0016P] where P=(Fo^2^+2Fc^2^)/3'
_refine_ls_weighting_scheme calc
_refine_ls_wR_factor_gt 0.1206
_refine_ls_wR_factor_ref 0.1277
_reflns_number_gt 2106
_reflns_number_total 2458
_reflns_threshold_expression >2sigma(I)
_cod_data_source_file c1cc11720c.txt
_cod_data_source_block acw3122z
_cod_original_cell_volume 12459.9(7)
_cod_original_sg_symbol_H-M 'R -3 c'
_cod_database_code 7106567

loop_
_symmetry_equiv_pos_as_xyz
'x, y, z'
'-y, x-y, z'
'-x+y, -x, z'
'y, x, -z+1/2'
'x-y, -y, -z+1/2'
'-x, -x+y, -z+1/2'
'x+2/3, y+1/3, z+1/3'
'-y+2/3, x-y+1/3, z+1/3'
'-x+y+2/3, -x+1/3, z+1/3'
'y+2/3, x+1/3, -z+5/6'
'x-y+2/3, -y+1/3, -z+5/6'
'-x+2/3, -x+y+1/3, -z+5/6'
'x+1/3, y+2/3, z+2/3'
'-y+1/3, x-y+2/3, z+2/3'
'-x+y+1/3, -x+2/3, z+2/3'
'y+1/3, x+2/3, -z+7/6'
'x-y+1/3, -y+2/3, -z+7/6'
'-x+1/3, -x+y+2/3, -z+7/6'
'-x, -y, -z'
'y, -x+y, -z'
'x-y, x, -z'
'-y, -x, z-1/2'
'-x+y, y, z-1/2'
'x, x-y, z-1/2'
'-x+2/3, -y+1/3, -z+1/3'
'y+2/3, -x+y+1/3, -z+1/3'
'x-y+2/3, x+1/3, -z+1/3'
'-y+2/3, -x+1/3, z-1/6'
'-x+y+2/3, y+1/3, z-1/6'
'x+2/3, x-y+1/3, z-1/6'
'-x+1/3, -y+2/3, -z+2/3'
'y+1/3, -x+y+2/3, -z+2/3'
'x-y+1/3, x+2/3, -z+2/3'
'-y+1/3, -x+2/3, z+1/6'
'-x+y+1/3, y+2/3, z+1/6'
'x+1/3, x-y+2/3, z+1/6'

loop_
_atom_site_label
_atom_site_type_symbol
_atom_site_fract_x
_atom_site_fract_y
_atom_site_fract_z
_atom_site_U_iso_or_equiv
_atom_site_adp_type
_atom_site_occupancy
_atom_site_symmetry_multiplicity
_atom_site_calc_flag
_atom_site_refinement_flags
_atom_site_disorder_assembly
_atom_site_disorder_group
Bi1 Bi 0.51350(2) 0.0000 0.2500 0.0501(2) Uani 1 2 d S . .
O1 O 0.4187(4) -0.0819(3) 0.28498(9) 0.0634(12) Uani 1 1 d . . .
O2 O 0.3626(6) -0.0768(4) 0.32320(13) 0.100(2) Uani 1 1 d . . .
O3 O 0.5036(5) 0.3457(4) 0.25118(10) 0.0808(16) Uani 1 1 d . . .
O4 O 0.4465(6) 0.3639(5) 0.28725(14) 0.107(2) Uani 1 1 d . . .
N1 N 0.4521(4) 0.0864(3) 0.27272(10) 0.0523(13) Uani 1 1 d . . .
C1 C 0.4129(5) 0.0513(4) 0.29543(13) 0.0557(16) Uani 1 1 d . . .
C2 C 0.3870(6) 0.0992(5) 0.31200(17) 0.073(2) Uani 1 1 d . . .
H2 H 0.3584 0.0731 0.3277 0.088 Uiso 1 1 calc R . .
C3 C 0.4041(7) 0.1872(6) 0.30499(17) 0.080(2) Uani 1 1 d . . .
H3 H 0.3880 0.2209 0.3161 0.097 Uiso 1 1 calc R . .
C4 C 0.4447(6) 0.2226(5) 0.28164(15) 0.0620(18) Uani 1 1 d . . .
C5 C 0.4691(5) 0.1702(4) 0.26612(13) 0.0556(15) Uani 1 1 d . . .
H5 H 0.4987 0.1950 0.2504 0.067 Uiso 1 1 calc R . .
C6 C 0.3962(5) -0.0437(4) 0.30191(14) 0.0603(18) Uani 1 1 d . . .
C7 C 0.4660(6) 0.3168(5) 0.27244(16) 0.071(2) Uani 1 1 d . . .
O1S O 0.6667 0.3333 0.2128(6) 0.150 Uiso 0.73(4) 3 d SP . .
O2S O 0.6667 0.3333 0.3333 0.150 Uiso 0.59(5) 6 d SP . .
O3S O 0.6667 0.3333 0.0833 0.150 Uiso 0.19(6) 6 d SP . .
O4S O 0.691(2) 0.205(2) 0.1811(5) 0.150 Uiso 0.332(15) 1 d P . .
O5S O 0.729(3) 0.148(3) 0.1947(9) 0.150 Uiso 0.211(15) 1 d P . .

loop_
_atom_site_aniso_label
_atom_site_aniso_U_11
_atom_site_aniso_U_22
_atom_site_aniso_U_33
_atom_site_aniso_U_23
_atom_site_aniso_U_13
_atom_site_aniso_U_12
Bi1 0.0472(2) 0.0305(2) 0.0670(3) -0.00165(12) -0.00082(6) 0.01524(11)
O1 0.076(3) 0.035(2) 0.069(3) 0.003(2) -0.002(2) 0.021(2)
O2 0.143(7) 0.064(3) 0.080(4) 0.023(3) 0.027(4) 0.042(4)
O3 0.123(4) 0.055(3) 0.083(4) 0.017(2) 0.031(3) 0.058(3)
O4 0.162(7) 0.071(4) 0.113(5) 0.019(4) 0.055(5) 0.078(5)
N1 0.051(3) 0.042(3) 0.061(3) 0.010(2) 0.007(2) 0.022(2)
C1 0.061(4) 0.046(3) 0.058(4) 0.003(3) 0.002(3) 0.026(3)
C2 0.094(6) 0.057(4) 0.075(5) 0.012(3) 0.019(4) 0.042(4)
C3 0.115(7) 0.060(4) 0.079(5) 0.008(4) 0.027(5) 0.054(5)
C4 0.069(4) 0.050(4) 0.067(4) 0.001(3) 0.008(4) 0.030(3)
C5 0.065(4) 0.045(3) 0.063(4) 0.003(3) 0.008(3) 0.032(3)
C6 0.066(5) 0.038(3) 0.063(4) 0.003(3) -0.005(4) 0.016(3)
C7 0.092(5) 0.057(4) 0.086(5) -0.001(4) 0.005(4) 0.053(4)

loop_
_atom_type_symbol
_atom_type_description
_atom_type_scat_dispersion_real
_atom_type_scat_dispersion_imag
_atom_type_scat_source
C C 0.0033 0.0016 'International Tables Vol C Tables 4.2.6.8 and 6.1.1.4'
H H 0.0000 0.0000 'International Tables Vol C Tables 4.2.6.8 and 6.1.1.4'
Bi Bi -4.1077 10.2566 'International Tables Vol C Tables 4.2.6.8 and 6.1.1.4'
N N 0.0061 0.0033 'International Tables Vol C Tables 4.2.6.8 and 6.1.1.4'
O O 0.0106 0.0060 'International Tables Vol C Tables 4.2.6.8 and 6.1.1.4'

loop_
_geom_angle_atom_site_label_1
_geom_angle_atom_site_label_2
_geom_angle_atom_site_label_3
_geom_angle
_geom_angle_site_symmetry_1
_geom_angle_site_symmetry_3
_geom_angle_publ_flag
O1 Bi1 O1 134.7(3) . 5 ?
O1 Bi1 N1 67.41(16) . . ?
O1 Bi1 N1 80.45(17) 5 . ?
O1 Bi1 N1 80.45(17) . 5 ?
O1 Bi1 N1 67.41(16) 5 5 ?
N1 Bi1 N1 88.8(3) . 5 ?
O1 Bi1 O3 127.03(18) . 2_655 ?
O1 Bi1 O3 73.45(17) 5 2_655 ?
N1 Bi1 O3 79.5(2) . 2_655 ?
N1 Bi1 O3 140.48(17) 5 2_655 ?
O1 Bi1 O3 73.45(17) . 6_655 ?
O1 Bi1 O3 127.02(17) 5 6_655 ?
N1 Bi1 O3 140.49(17) . 6_655 ?
N1 Bi1 O3 79.5(2) 5 6_655 ?
O3 Bi1 O3 131.3(3) 2_655 6_655 ?
O1 Bi1 O4 82.41(18) . 2_655 ?
O1 Bi1 O4 121.94(17) 5 2_655 ?
N1 Bi1 O4 77.8(2) . 2_655 ?
N1 Bi1 O4 161.3(2) 5 2_655 ?
O3 Bi1 O4 49.99(17) 2_655 2_655 ?
O3 Bi1 O4 102.6(2) 6_655 2_655 ?
O1 Bi1 O4 121.94(17) . 6_655 ?
O1 Bi1 O4 82.40(18) 5 6_655 ?
N1 Bi1 O4 161.3(2) . 6_655 ?
N1 Bi1 O4 77.8(2) 5 6_655 ?
O3 Bi1 O4 102.6(2) 2_655 6_655 ?
O3 Bi1 O4 49.99(17) 6_655 6_655 ?
O4 Bi1 O4 117.9(4) 2_655 6_655 ?
C6 O1 Bi1 121.9(4) . . ?
C7 O3 Bi1 96.6(4) . 3_665 ?
C7 O4 Bi1 90.1(5) . 3_665 ?
C1 N1 C5 119.4(6) . . ?
C1 N1 Bi1 114.9(4) . . ?
C5 N1 Bi1 124.7(4) . . ?
N1 C1 C2 121.2(6) . . ?
N1 C1 C6 116.9(6) . . ?
C2 C1 C6 121.9(6) . . ?
C1 C2 C3 119.5(7) . . ?
C1 C2 H2 120.2 . . ?
C3 C2 H2 120.2 . . ?
C4 C3 C2 118.7(7) . . ?
C4 C3 H3 120.6 . . ?
C2 C3 H3 120.6 . . ?
C3 C4 C5 118.2(6) . . ?
C3 C4 C7 122.6(6) . . ?
C5 C4 C7 119.2(7) . . ?
N1 C5 C4 122.9(6) . . ?
N1 C5 H5 118.6 . . ?
C4 C5 H5 118.6 . . ?
O2 C6 O1 125.5(6) . . ?
O2 C6 C1 118.3(7) . . ?
O1 C6 C1 116.2(6) . . ?
O3 C7 O4 122.4(7) . . ?
O3 C7 C4 119.8(6) . . ?
O4 C7 C4 117.8(7) . . ?

loop_
_geom_bond_atom_site_label_1
_geom_bond_atom_site_label_2
_geom_bond_distance
_geom_bond_site_symmetry_2
_geom_bond_publ_flag
Bi1 O1 2.336(5) . ?
Bi1 O1 2.337(5) 5 ?
Bi1 N1 2.448(5) . ?
Bi1 N1 2.448(5) 5 ?
Bi1 O3 2.508(5) 2_655 ?
Bi1 O3 2.509(5) 6_655 ?
Bi1 O4 2.637(7) 2_655 ?
Bi1 O4 2.637(7) 6_655 ?
O1 C6 1.245(9) . ?
O2 C6 1.230(9) . ?
O3 C7 1.234(9) . ?
O3 Bi1 2.508(5) 3_665 ?
O4 C7 1.251(9) . ?
O4 Bi1 2.637(7) 3_665 ?
N1 C1 1.325(9) . ?
N1 C5 1.327(8) . ?
C1 C2 1.380(11) . ?
C1 C6 1.505(8) . ?
C2 C3 1.399(10) . ?
C2 H2 0.9300 . ?
C3 C4 1.362(11) . ?
C3 H3 0.9300 . ?
C4 C5 1.389(9) . ?
C4 C7 1.506(9) . ?
C5 H5 0.9300 . ?
O4S O5S 1.55(5) . ?

loop_
_geom_torsion_atom_site_label_1
_geom_torsion_atom_site_label_2
_geom_torsion_atom_site_label_3
_geom_torsion_atom_site_label_4
_geom_torsion
_geom_torsion_site_symmetry_1
_geom_torsion_site_symmetry_2
_geom_torsion_site_symmetry_3
_geom_torsion_site_symmetry_4
_geom_torsion_publ_flag
O1 Bi1 O1 C6 -63.0(5) 5 . . . ?
N1 Bi1 O1 C6 -14.7(5) . . . . ?
N1 Bi1 O1 C6 -107.4(6) 5 . . . ?
O3 Bi1 O1 C6 41.1(6) 2_655 . . . ?
O3 Bi1 O1 C6 170.8(6) 6_655 . . . ?
O4 Bi1 O1 C6 65.2(6) 2_655 . . . ?
O4 Bi1 O1 C6 -176.5(5) 6_655 . . . ?
O1 Bi1 N1 C1 12.4(5) . . . . ?
O1 Bi1 N1 C1 159.8(5) 5 . . . ?
N1 Bi1 N1 C1 92.5(5) 5 . . . ?
O3 Bi1 N1 C1 -125.4(5) 2_655 . . . ?
O3 Bi1 N1 C1 20.7(6) 6_655 . . . ?
O4 Bi1 N1 C1 -74.4(5) 2_655 . . . ?
O4 Bi1 N1 C1 136.3(6) 6_655 . . . ?
O1 Bi1 N1 C5 -179.5(6) . . . . ?
O1 Bi1 N1 C5 -32.0(5) 5 . . . ?
N1 Bi1 N1 C5 -99.3(6) 5 . . . ?
O3 Bi1 N1 C5 42.8(5) 2_655 . . . ?
O3 Bi1 N1 C5 -171.1(5) 6_655 . . . ?
O4 Bi1 N1 C5 93.8(5) 2_655 . . . ?
O4 Bi1 N1 C5 -55.5(8) 6_655 . . . ?
C5 N1 C1 C2 2.0(11) . . . . ?
Bi1 N1 C1 C2 170.8(6) . . . . ?
C5 N1 C1 C6 -179.4(6) . . . . ?
Bi1 N1 C1 C6 -10.5(8) . . . . ?
N1 C1 C2 C3 -1.4(13) . . . . ?
C6 C1 C2 C3 -179.9(8) . . . . ?
C1 C2 C3 C4 1.1(15) . . . . ?
C2 C3 C4 C5 -1.4(14) . . . . ?
C2 C3 C4 C7 -179.8(8) . . . . ?
C1 N1 C5 C4 -2.3(10) . . . . ?
Bi1 N1 C5 C4 -170.0(6) . . . . ?
C3 C4 C5 N1 2.1(12) . . . . ?
C7 C4 C5 N1 -179.4(7) . . . . ?
Bi1 O1 C6 O2 -164.9(7) . . . . ?
Bi1 O1 C6 C1 14.6(9) . . . . ?
N1 C1 C6 O2 177.8(8) . . . . ?
C2 C1 C6 O2 -3.6(12) . . . . ?
N1 C1 C6 O1 -1.8(10) . . . . ?
C2 C1 C6 O1 176.9(7) . . . . ?
Bi1 O3 C7 O4 -10.3(10) 3_665 . . . ?
Bi1 O3 C7 C4 171.4(7) 3_665 . . . ?
Bi1 O4 C7 O3 9.7(9) 3_665 . . . ?
Bi1 O4 C7 C4 -171.9(7) 3_665 . . . ?
C3 C4 C7 O3 179.5(9) . . . . ?
C5 C4 C7 O3 1.0(12) . . . . ?
C3 C4 C7 O4 1.1(13) . . . . ?
C5 C4 C7 O4 -177.3(8) . . . . ?
